data_7246567
loop_
_publ_author_name
'Kedia, Moon'
'Soumya, K. R.'
'Phukon, Upasana'
'Mishra, Isha'
'Borkar, Reema L.'
'Vengadeshwaran, Palanichamy'
'Bhol, Mamina'
'Sathiyendiran, Malaichamy'

_publ_section_title
;
 A double ouroboros-shaped noncovalent molecular dimer
;
_journal_issue 17
_journal_name_full CrystEngComm
_journal_page_first 2518
_journal_page_last 2522
_journal_paper_doi 10.1039/D3CE00264K
_journal_volume 25
_journal_year 2023
_chemical_formula_moiety 'C41 H31 N9 S3'
_chemical_formula_sum 'C41 H31 N9 S3'
_chemical_formula_weight 745.93
_space_group_crystal_system monoclinic
_space_group_IT_number 14
_space_group_name_Hall '-P 2yn'
_space_group_name_H-M_alt 'P 1 21/n 1'
_atom_sites_solution_hydrogens geom
_audit_creation_method SHELXL-2018/3
_audit_update_record
;
2023-04-02 deposited with the CCDC.	2023-04-06 downloaded from the CCDC.
;
_cell_angle_alpha 90
_cell_angle_beta 94.965(3)
_cell_angle_gamma 90
_cell_formula_units_Z 4
_cell_length_a 16.2520(5)
_cell_length_b 9.0790(3)
_cell_length_c 23.6755(6)
_cell_measurement_reflns_used 11614
_cell_measurement_temperature 296(2)
_cell_measurement_theta_max 23.1990
_cell_measurement_theta_min 2.3980
_cell_volume 3480.26(18)
_computing_cell_refinement 'CrysAlisPro 1.171.40.35a (Rigaku OD, 2018)'
_computing_data_collection 'CrysAlisPro 1.171.40.35a (Rigaku OD, 2018)'
_computing_data_reduction 'CrysAlisPro 1.171.40.35a (Rigaku OD, 2018)'
_computing_molecular_graphics 'ORTEP-3 (Farrugia, 1997)'
_computing_publication_material 'SHELXL-97 (Sheldrick, 2008)'
_computing_structure_refinement 'SHELXL-2018/3 (Sheldrick, 2018)'
_computing_structure_solution 'SHELXS-97 (Sheldrick 2008)'
_diffrn_ambient_temperature 296(2)
_diffrn_measured_fraction_theta_full 0.999
_diffrn_measured_fraction_theta_max 0.999
_diffrn_measurement_device_type 'XtaLAB Synergy, Single source at offset/far, HyPix3000'
_diffrn_measurement_method '\w scans'
_diffrn_radiation_type MoK\a
_diffrn_radiation_wavelength 0.71073
_diffrn_reflns_av_R_equivalents 0.0646
_diffrn_reflns_av_unetI/netI 0.0530
_diffrn_reflns_Laue_measured_fraction_full 0.999
_diffrn_reflns_Laue_measured_fraction_max 0.999
_diffrn_reflns_limit_h_max 18
_diffrn_reflns_limit_h_min -19
_diffrn_reflns_limit_k_max 10
_diffrn_reflns_limit_k_min -10
_diffrn_reflns_limit_l_max 27
_diffrn_reflns_limit_l_min -28
_diffrn_reflns_number 32677
_diffrn_reflns_point_group_measured_fraction_full 0.999
_diffrn_reflns_point_group_measured_fraction_max 0.999
_diffrn_reflns_theta_full 24.994
_diffrn_reflns_theta_max 24.994
_diffrn_reflns_theta_min 2.404
_exptl_absorpt_coefficient_mu 0.260
_exptl_absorpt_correction_T_max 1.00000
_exptl_absorpt_correction_T_min 0.58603
_exptl_absorpt_correction_type multi-scan
_exptl_absorpt_process_details
;
CrysAlisPro 1.171.40.35a (Rigaku Oxford Diffraction, 2018)
Empirical absorption correction using spherical harmonics,
 implemented in SCALE3 ABSPACK scaling algorithm.
;
_exptl_crystal_colour colourless
_exptl_crystal_density_diffrn 1.424
_exptl_crystal_description Block
_exptl_crystal_F_000 1552
_exptl_crystal_size_max 0.200
_exptl_crystal_size_mid 0.150
_exptl_crystal_size_min 0.100
_refine_diff_density_max 0.335
_refine_diff_density_min -0.353
_refine_diff_density_rms 0.049
_refine_ls_extinction_method none
_refine_ls_goodness_of_fit_ref 1.029
_refine_ls_hydrogen_treatment constr
_refine_ls_matrix_type full
_refine_ls_number_parameters 480
_refine_ls_number_reflns 6113
_refine_ls_number_restraints 0
_refine_ls_restrained_S_all 1.029
_refine_ls_R_factor_all 0.1051
_refine_ls_R_factor_gt 0.0623
_refine_ls_shift/su_max 0.016
_refine_ls_shift/su_mean 0.001
_refine_ls_structure_factor_coef Fsqd
_refine_ls_weighting_details 'w=1/[\s^2^(Fo^2^)+(0.0947P)^2^+1.4396P] where P=(Fo^2^+2Fc^2^)/3'
_refine_ls_weighting_scheme calc
_refine_ls_wR_factor_gt 0.1678
_refine_ls_wR_factor_ref 0.1993
_reflns_Friedel_coverage 0.000
_reflns_number_gt 3726
_reflns_number_total 6113
_reflns_threshold_expression 'I > 2\s(I)'
_cod_data_source_file d3ce00264k2.cif
_cod_data_source_block TXy
_cod_depositor_comments 'Adding full bibliography for 7246566--7246568.cif.'
_cod_original_sg_symbol_H-M 'P 21/n'
_cod_database_code 7246567
_shelx_shelxl_version_number 2018/3
_shelx_space_group_comment
;
The symmetry employed for this shelxl refinement is uniquely defined
by the following loop, which should always be used as a source of
symmetry information in preference to the above space-group names.
They are only intended as comments.
;
_shelx_estimated_absorpt_t_min 0.950
_shelx_estimated_absorpt_t_max 0.974

loop_
_space_group_symop_operation_xyz
'x, y, z'
'-x+1/2, y+1/2, -z+1/2'
'-x, -y, -z'
'x-1/2, -y-1/2, z-1/2'

loop_
_atom_site_label
_atom_site_type_symbol
_atom_site_fract_x
_atom_site_fract_y
_atom_site_fract_z
_atom_site_U_iso_or_equiv
_atom_site_adp_type
_atom_site_occupancy
_atom_site_site_symmetry_order
_atom_site_calc_flag
_atom_site_refinement_flags_posn
_atom_site_refinement_flags_adp
_atom_site_refinement_flags_occupancy
_atom_site_disorder_assembly
_atom_site_disorder_group
S1 S 0.43233(7) 0.85098(14) 0.20272(5) 0.0880(4) Uani 1 1 d . . . . .
S2 S 0.61272(8) 0.20633(15) 0.01281(5) 0.0966(4) Uani 1 1 d . . . . .
S3 S 0.79623(9) 0.43039(17) 0.60632(5) 0.1028(5) Uani 1 1 d . . . . .
N9 N 0.59337(17) 0.5241(3) 0.43838(11) 0.0528(7) Uani 1 1 d . . . . .
N3 N 0.70414(18) 0.6433(3) 0.17764(12) 0.0572(8) Uani 1 1 d . . . . .
N6 N 0.44440(19) 0.3465(3) 0.16931(12) 0.0592(8) Uani 1 1 d . . . . .
N8 N 0.5784(2) 0.6719(3) 0.51336(12) 0.0616(8) Uani 1 1 d . . . . .
N5 N 0.40227(19) 0.4619(3) 0.08761(12) 0.0651(8) Uani 1 1 d . . . . .
N2 N 0.6376(2) 0.6972(3) 0.09306(12) 0.0670(9) Uani 1 1 d . . . . .
N7 N 0.7520(2) 0.4231(4) 0.50103(13) 0.0744(9) Uani 1 1 d . . . . .
C32 C 0.6686(2) 0.4905(4) 0.32178(13) 0.0501(8) Uani 1 1 d . . . . .
C33 C 0.6114(2) 0.3999(3) 0.34558(13) 0.0469(8) Uani 1 1 d . . . . .
C31 C 0.66425(19) 0.5091(4) 0.26248(13) 0.0477(8) Uani 1 1 d . . . . .
C35 C 0.5492(2) 0.3364(3) 0.25231(13) 0.0479(8) Uani 1 1 d . . . . .
C34 C 0.5510(2) 0.3215(3) 0.31118(13) 0.0495(8) Uani 1 1 d . . . . .
C36 C 0.6057(2) 0.4301(4) 0.22928(13) 0.0522(9) Uani 1 1 d . . . . .
H36 H 0.603881 0.439726 0.190077 0.063 Uiso 1 1 calc R U . . .
N4 N 0.5259(2) 0.1365(4) 0.09335(14) 0.0758(10) Uani 1 1 d . . . . .
C27 C 0.6210(2) 0.5647(4) 0.49288(14) 0.0553(9) Uani 1 1 d . . . . .
C26 C 0.5266(2) 0.6151(4) 0.42294(15) 0.0545(9) Uani 1 1 d . . . . .
N1 N 0.5862(2) 0.8315(4) 0.23151(15) 0.0832(11) Uani 1 1 d . . . . .
C28 C 0.6924(2) 0.5008(4) 0.52589(14) 0.0568(9) Uani 1 1 d . . . . .
C39 C 0.6141(2) 0.3858(4) 0.40968(13) 0.0565(9) Uani 1 1 d . . . . .
H39A H 0.575732 0.309633 0.419015 0.068 Uiso 1 1 calc R U . . .
H39B H 0.669103 0.354876 0.424132 0.068 Uiso 1 1 calc R U . . .
C17 C 0.4537(2) 0.3666(4) 0.11320(15) 0.0587(9) Uani 1 1 d . . . . .
C21 C 0.5189(2) 0.7057(4) 0.47020(16) 0.0606(9) Uani 1 1 d . . . . .
C6 C 0.7496(2) 0.5761(4) 0.13628(16) 0.0611(10) Uani 1 1 d . . . . .
C8 C 0.5736(2) 0.7765(4) 0.17653(16) 0.0616(10) Uani 1 1 d . . . . .
C18 C 0.5130(2) 0.2852(4) 0.08237(16) 0.0596(9) Uani 1 1 d . . . . .
C37 C 0.7225(2) 0.6162(4) 0.23768(14) 0.0579(9) Uani 1 1 d . . . . .
H37A H 0.720526 0.709065 0.257772 0.069 Uiso 1 1 calc R U . . .
H37B H 0.778309 0.578279 0.243962 0.069 Uiso 1 1 calc R U . . .
C16 C 0.3789(2) 0.4383(4) 0.18147(17) 0.0638(10) Uani 1 1 d . . . . .
C1 C 0.7085(2) 0.6103(4) 0.08484(16) 0.0608(9) Uani 1 1 d . . . . .
C41 C 0.4900(2) 0.2532(4) 0.21126(14) 0.0600(10) Uani 1 1 d . . . . .
H41A H 0.520744 0.180580 0.191656 0.072 Uiso 1 1 calc R U . . .
H41B H 0.450824 0.200799 0.232544 0.072 Uiso 1 1 calc R U . . .
C7 C 0.6401(2) 0.7092(4) 0.14800(16) 0.0623(10) Uani 1 1 d . . . . .
C38 C 0.7363(2) 0.5684(4) 0.35857(14) 0.0632(10) Uani 1 1 d . . . . .
H38A H 0.722719 0.670861 0.361530 0.095 Uiso 1 1 calc R U . . .
H38B H 0.787717 0.558693 0.341762 0.095 Uiso 1 1 calc R U . . .
H38C H 0.741328 0.524936 0.395666 0.095 Uiso 1 1 calc R U . . .
C11 C 0.3535(2) 0.5075(4) 0.13069(17) 0.0660(10) Uani 1 1 d . . . . .
C3 C 0.8062(2) 0.4657(4) 0.03684(17) 0.0690(11) Uani 1 1 d . . . . .
H3 H 0.824617 0.425083 0.004142 0.083 Uiso 1 1 calc R U . . .
C40 C 0.4895(2) 0.2258(4) 0.33865(15) 0.0663(10) Uani 1 1 d . . . . .
H40A H 0.518167 0.147354 0.359203 0.100 Uiso 1 1 calc R U . . .
H40B H 0.450775 0.185002 0.309902 0.100 Uiso 1 1 calc R U . . .
H40C H 0.460435 0.284190 0.364272 0.100 Uiso 1 1 calc R U . . .
C5 C 0.8194(2) 0.4915(4) 0.14047(18) 0.0692(11) Uani 1 1 d . . . . .
H5 H 0.846886 0.469620 0.175556 0.083 Uiso 1 1 calc R U . . .
C25 C 0.4765(2) 0.6340(4) 0.37288(17) 0.0690(11) Uani 1 1 d . . . . .
H25 H 0.482264 0.575346 0.341251 0.083 Uiso 1 1 calc R U . . .
C2 C 0.7367(3) 0.5550(4) 0.03520(16) 0.0728(11) Uani 1 1 d . . . . .
H2 H 0.708567 0.578207 0.000451 0.087 Uiso 1 1 calc R U . . .
C4 C 0.8476(3) 0.4398(4) 0.09119(18) 0.0741(11) Uani 1 1 d . . . . .
H4 H 0.896162 0.385195 0.093530 0.089 Uiso 1 1 calc R U . . .
C22 C 0.4581(3) 0.8152(4) 0.46775(19) 0.0748(11) Uani 1 1 d . . . . .
H22 H 0.452005 0.874831 0.499061 0.090 Uiso 1 1 calc R U . . .
C10 C 0.4930(2) 0.7842(5) 0.15476(17) 0.0750(11) Uani 1 1 d . . . . .
H10 H 0.474243 0.756163 0.118122 0.090 Uiso 1 1 calc R U . . .
C24 C 0.4177(3) 0.7443(5) 0.37240(19) 0.0799(12) Uani 1 1 d . . . . .
H24 H 0.383243 0.759531 0.339493 0.096 Uiso 1 1 calc R U . . .
C9 C 0.5162(3) 0.8720(5) 0.24817(19) 0.0818(13) Uani 1 1 d . . . . .
H9 H 0.512493 0.911311 0.284129 0.098 Uiso 1 1 calc R U . . .
C20 C 0.5772(3) 0.0835(5) 0.05912(17) 0.0754(12) Uani 1 1 d . . . . .
H20 H 0.593272 -0.014850 0.059986 0.091 Uiso 1 1 calc R U . . .
C12 C 0.2868(3) 0.6044(5) 0.1276(2) 0.0786(12) Uani 1 1 d . . . . .
H12 H 0.268464 0.649467 0.093498 0.094 Uiso 1 1 calc R U . . .
C30 C 0.8096(3) 0.3804(5) 0.53938(17) 0.0809(12) Uani 1 1 d . . . . .
H30 H 0.855072 0.325922 0.530257 0.097 Uiso 1 1 calc R U . . .
C15 C 0.3415(3) 0.4641(5) 0.23027(19) 0.0828(12) Uani 1 1 d . . . . .
H15 H 0.359997 0.419257 0.264338 0.099 Uiso 1 1 calc R U . . .
C23 C 0.4082(3) 0.8337(5) 0.4194(2) 0.0822(13) Uani 1 1 d . . . . .
H23 H 0.367529 0.906060 0.417524 0.099 Uiso 1 1 calc R U . . .
C19 C 0.5549(3) 0.3391(5) 0.04117(19) 0.0864(13) Uani 1 1 d . . . . .
H19 H 0.552928 0.436879 0.029386 0.104 Uiso 1 1 calc R U . . .
C29 C 0.7077(3) 0.5161(5) 0.58208(17) 0.0831(13) Uani 1 1 d . . . . .
H29 H 0.673830 0.567433 0.604944 0.100 Uiso 1 1 calc R U . . .
C13 C 0.2486(3) 0.6318(6) 0.1763(2) 0.0966(15) Uani 1 1 d . . . . .
H13 H 0.205098 0.698441 0.175542 0.116 Uiso 1 1 calc R U . . .
C14 C 0.2750(3) 0.5600(6) 0.2266(2) 0.1010(16) Uani 1 1 d . . . . .
H14 H 0.247145 0.577030 0.258676 0.121 Uiso 1 1 calc R U . . .

loop_
_atom_site_aniso_label
_atom_site_aniso_U_11
_atom_site_aniso_U_22
_atom_site_aniso_U_33
_atom_site_aniso_U_23
_atom_site_aniso_U_13
_atom_site_aniso_U_12
S1 0.0721(8) 0.0908(8) 0.1007(9) -0.0069(7) 0.0057(7) 0.0093(6)
S2 0.0987(9) 0.1086(10) 0.0857(9) 0.0057(7) 0.0263(7) 0.0222(8)
S3 0.1016(10) 0.1394(12) 0.0623(7) 0.0033(7) -0.0224(7) -0.0086(8)
N9 0.0622(18) 0.0546(16) 0.0421(16) -0.0011(13) 0.0073(14) 0.0029(14)
N3 0.0592(18) 0.0632(18) 0.0477(16) 0.0071(14) -0.0040(15) -0.0050(15)
N6 0.0606(19) 0.0636(19) 0.0517(18) -0.0007(14) -0.0046(15) -0.0077(15)
N8 0.079(2) 0.0551(18) 0.0526(18) -0.0043(14) 0.0177(17) -0.0021(16)
N5 0.064(2) 0.072(2) 0.0564(19) -0.0049(16) -0.0091(16) 0.0066(17)
N2 0.081(2) 0.0674(19) 0.0506(19) 0.0038(15) -0.0076(17) -0.0014(17)
N7 0.080(2) 0.085(2) 0.0553(19) 0.0019(17) -0.0063(18) 0.0110(19)
C32 0.0480(19) 0.056(2) 0.0453(19) -0.0036(16) -0.0040(16) 0.0106(16)
C33 0.0508(19) 0.0506(18) 0.0392(17) -0.0006(15) 0.0042(15) 0.0101(16)
C31 0.0447(19) 0.0576(19) 0.0406(18) 0.0031(15) 0.0020(15) 0.0042(15)
C35 0.0506(19) 0.0470(18) 0.0450(19) 0.0000(15) -0.0017(16) 0.0028(15)
C34 0.052(2) 0.0492(18) 0.0477(19) 0.0010(15) 0.0060(16) 0.0074(15)
C36 0.058(2) 0.058(2) 0.0387(18) -0.0024(15) -0.0052(16) -0.0004(17)
N4 0.086(2) 0.067(2) 0.076(2) -0.0028(18) 0.011(2) 0.0037(18)
C27 0.072(2) 0.052(2) 0.0431(19) -0.0004(16) 0.0140(18) -0.0086(18)
C26 0.055(2) 0.053(2) 0.056(2) 0.0032(17) 0.0121(17) -0.0013(17)
N1 0.075(2) 0.097(3) 0.075(2) -0.028(2) -0.007(2) 0.018(2)
C28 0.066(2) 0.058(2) 0.047(2) 0.0001(17) 0.0058(18) -0.0094(18)
C39 0.074(2) 0.0536(19) 0.0418(19) -0.0027(16) 0.0044(17) 0.0108(18)
C17 0.053(2) 0.067(2) 0.054(2) -0.0042(18) -0.0085(18) -0.0069(18)
C21 0.073(3) 0.052(2) 0.061(2) 0.0033(18) 0.030(2) -0.0006(18)
C6 0.063(2) 0.060(2) 0.060(2) 0.0058(19) 0.002(2) -0.0114(19)
C8 0.063(2) 0.052(2) 0.071(3) -0.0032(18) 0.011(2) -0.0052(18)
C18 0.057(2) 0.065(2) 0.055(2) -0.0058(19) -0.0045(19) -0.0016(19)
C37 0.048(2) 0.075(2) 0.049(2) 0.0066(18) -0.0034(16) -0.0027(18)
C16 0.059(2) 0.066(2) 0.065(2) -0.004(2) 0.001(2) -0.0092(19)
C1 0.063(2) 0.063(2) 0.056(2) 0.0024(18) 0.0039(19) -0.0071(19)
C41 0.070(2) 0.055(2) 0.053(2) 0.0050(17) -0.0078(19) -0.0069(18)
C7 0.060(2) 0.061(2) 0.065(2) 0.0052(19) -0.004(2) -0.0080(18)
C38 0.059(2) 0.081(3) 0.048(2) -0.0008(18) -0.0064(17) -0.0041(19)
C11 0.055(2) 0.067(2) 0.074(3) -0.008(2) -0.004(2) -0.0011(19)
C3 0.068(3) 0.077(3) 0.066(3) 0.015(2) 0.023(2) 0.008(2)
C40 0.071(3) 0.074(2) 0.055(2) 0.0048(19) 0.012(2) -0.007(2)
C5 0.056(2) 0.079(3) 0.073(3) 0.008(2) 0.006(2) 0.004(2)
C25 0.070(3) 0.070(2) 0.066(2) -0.002(2) 0.002(2) 0.014(2)
C2 0.087(3) 0.081(3) 0.049(2) 0.000(2) -0.001(2) -0.004(2)
C4 0.069(3) 0.077(3) 0.078(3) 0.001(2) 0.017(2) 0.008(2)
C22 0.083(3) 0.065(2) 0.081(3) 0.001(2) 0.034(3) 0.007(2)
C10 0.060(3) 0.092(3) 0.071(3) -0.012(2) -0.003(2) 0.000(2)
C24 0.075(3) 0.083(3) 0.081(3) 0.016(2) 0.004(2) 0.018(2)
C9 0.088(3) 0.083(3) 0.074(3) -0.018(2) 0.010(2) 0.012(2)
C20 0.078(3) 0.076(3) 0.071(3) -0.004(2) 0.003(2) 0.009(2)
C12 0.071(3) 0.079(3) 0.083(3) -0.007(2) -0.007(2) 0.010(2)
C30 0.082(3) 0.085(3) 0.073(3) 0.007(2) -0.009(2) 0.004(2)
C15 0.081(3) 0.095(3) 0.074(3) -0.001(2) 0.017(3) -0.003(3)
C23 0.082(3) 0.069(3) 0.099(4) 0.006(3) 0.027(3) 0.018(2)
C19 0.090(3) 0.089(3) 0.081(3) 0.015(2) 0.016(3) 0.022(3)
C29 0.081(3) 0.113(3) 0.055(2) -0.010(2) 0.003(2) -0.003(3)
C13 0.069(3) 0.107(4) 0.114(4) -0.008(3) 0.008(3) 0.014(3)
C14 0.086(4) 0.115(4) 0.107(4) -0.009(3) 0.039(3) 0.005(3)

loop_
_atom_type_symbol
_atom_type_description
_atom_type_scat_dispersion_real
_atom_type_scat_dispersion_imag
_atom_type_scat_source
C C 0.0033 0.0016 'International Tables Vol C Tables 4.2.6.8 and 6.1.1.4'
H H 0.0000 0.0000 'International Tables Vol C Tables 4.2.6.8 and 6.1.1.4'
N N 0.0061 0.0033 'International Tables Vol C Tables 4.2.6.8 and 6.1.1.4'
S S 0.1246 0.1234 'International Tables Vol C Tables 4.2.6.8 and 6.1.1.4'

loop_
_geom_angle_atom_site_label_1
_geom_angle_atom_site_label_2
_geom_angle_atom_site_label_3
_geom_angle
_geom_angle_site_symmetry_1
_geom_angle_site_symmetry_3
_geom_angle_publ_flag
C9 S1 C10 89.0(2) . . ?
C20 S2 C19 88.9(2) . . ?
C30 S3 C29 88.8(2) . . ?
C27 N9 C26 105.8(3) . . ?
C27 N9 C39 125.9(3) . . ?
C26 N9 C39 126.0(3) . . ?
C7 N3 C6 104.9(3) . . ?
C7 N3 C37 132.2(3) . . ?
C6 N3 C37 122.1(3) . . ?
C17 N6 C16 105.7(3) . . ?
C17 N6 C41 130.5(3) . . ?
C16 N6 C41 123.8(3) . . ?
C27 N8 C21 104.5(3) . . ?
C17 N5 C11 103.6(3) . . ?
C7 N2 C1 103.1(3) . . ?
C30 N7 C28 110.2(3) . . ?
C33 C32 C31 119.6(3) . . ?
C33 C32 C38 121.2(3) . . ?
C31 C32 C38 119.1(3) . . ?
C32 C33 C34 121.2(3) . . ?
C32 C33 C39 119.3(3) . . ?
C34 C33 C39 119.5(3) . . ?
C36 C31 C32 118.5(3) . . ?
C36 C31 C37 122.5(3) . . ?
C32 C31 C37 119.0(3) . . ?
C36 C35 C34 119.4(3) . . ?
C36 C35 C41 117.2(3) . . ?
C34 C35 C41 123.4(3) . . ?
C35 C34 C33 118.7(3) . . ?
C35 C34 C40 121.8(3) . . ?
C33 C34 C40 119.6(3) . . ?
C31 C36 C35 122.5(3) . . ?
C31 C36 H36 118.7 . . ?
C35 C36 H36 118.7 . . ?
C20 N4 C18 109.7(4) . . ?
N8 C27 N9 113.8(3) . . ?
N8 C27 C28 121.1(3) . . ?
N9 C27 C28 125.0(3) . . ?
C25 C26 N9 133.2(3) . . ?
C25 C26 C21 121.5(3) . . ?
N9 C26 C21 105.1(3) . . ?
C9 N1 C8 109.0(4) . . ?
C29 C28 N7 113.7(4) . . ?
C29 C28 C27 124.1(4) . . ?
N7 C28 C27 122.1(3) . . ?
N9 C39 C33 113.5(3) . . ?
N9 C39 H39A 108.9 . . ?
C33 C39 H39A 108.9 . . ?
N9 C39 H39B 108.9 . . ?
C33 C39 H39B 108.9 . . ?
H39A C39 H39B 107.7 . . ?
N5 C17 N6 114.7(3) . . ?
N5 C17 C18 121.6(3) . . ?
N6 C17 C18 123.6(3) . . ?
N8 C21 C26 110.8(3) . . ?
N8 C21 C22 129.5(4) . . ?
C26 C21 C22 119.7(4) . . ?
C5 C6 C1 121.9(4) . . ?
C5 C6 N3 132.2(4) . . ?
C1 C6 N3 105.9(3) . . ?
C10 C8 N1 113.2(4) . . ?
C10 C8 C7 124.8(4) . . ?
N1 C8 C7 121.9(3) . . ?
C19 C18 N4 114.6(4) . . ?
C19 C18 C17 125.6(4) . . ?
N4 C18 C17 119.7(4) . . ?
N3 C37 C31 114.1(3) . . ?
N3 C37 H37A 108.7 . . ?
C31 C37 H37A 108.7 . . ?
N3 C37 H37B 108.7 . . ?
C31 C37 H37B 108.7 . . ?
H37A C37 H37B 107.6 . . ?
C15 C16 C11 122.2(4) . . ?
C15 C16 N6 132.4(4) . . ?
C11 C16 N6 105.4(3) . . ?
C6 C1 C2 119.8(4) . . ?
C6 C1 N2 110.0(3) . . ?
C2 C1 N2 130.2(3) . . ?
N6 C41 C35 114.0(3) . . ?
N6 C41 H41A 108.8 . . ?
C35 C41 H41A 108.8 . . ?
N6 C41 H41B 108.8 . . ?
C35 C41 H41B 108.8 . . ?
H41A C41 H41B 107.7 . . ?
N2 C7 N3 116.1(4) . . ?
N2 C7 C8 122.5(3) . . ?
N3 C7 C8 121.1(3) . . ?
C32 C38 H38A 109.5 . . ?
C32 C38 H38B 109.5 . . ?
H38A C38 H38B 109.5 . . ?
C32 C38 H38C 109.5 . . ?
H38A C38 H38C 109.5 . . ?
H38B C38 H38C 109.5 . . ?
C16 C11 C12 120.2(4) . . ?
C16 C11 N5 110.6(3) . . ?
C12 C11 N5 129.2(4) . . ?
C2 C3 C4 116.3(4) . . ?
C2 C3 H3 121.9 . . ?
C4 C3 H3 121.9 . . ?
C34 C40 H40A 109.5 . . ?
C34 C40 H40B 109.5 . . ?
H40A C40 H40B 109.5 . . ?
C34 C40 H40C 109.5 . . ?
H40A C40 H40C 109.5 . . ?
H40B C40 H40C 109.5 . . ?
C4 C5 C6 117.8(4) . . ?
C4 C5 H5 121.1 . . ?
C6 C5 H5 121.1 . . ?
C24 C25 C26 116.7(4) . . ?
C24 C25 H25 121.7 . . ?
C26 C25 H25 121.7 . . ?
C3 C2 C1 120.9(4) . . ?
C3 C2 H2 119.5 . . ?
C1 C2 H2 119.5 . . ?
C5 C4 C3 123.2(4) . . ?
C5 C4 H4 118.4 . . ?
C3 C4 H4 118.4 . . ?
C23 C22 C21 119.5(4) . . ?
C23 C22 H22 120.3 . . ?
C21 C22 H22 120.3 . . ?
C8 C10 S1 111.3(3) . . ?
C8 C10 H10 124.4 . . ?
S1 C10 H10 124.4 . . ?
C25 C24 C23 122.6(4) . . ?
C25 C24 H24 118.7 . . ?
C23 C24 H24 118.7 . . ?
N1 C9 S1 117.5(3) . . ?
N1 C9 H9 121.2 . . ?
S1 C9 H9 121.2 . . ?
N4 C20 S2 115.4(3) . . ?
N4 C20 H20 122.3 . . ?
S2 C20 H20 122.3 . . ?
C13 C12 C11 118.3(4) . . ?
C13 C12 H12 120.9 . . ?
C11 C12 H12 120.9 . . ?
N7 C30 S3 115.6(4) . . ?
N7 C30 H30 122.2 . . ?
S3 C30 H30 122.2 . . ?
C16 C15 C14 117.1(4) . . ?
C16 C15 H15 121.5 . . ?
C14 C15 H15 121.5 . . ?
C22 C23 C24 120.1(4) . . ?
C22 C23 H23 120.0 . . ?
C24 C23 H23 120.0 . . ?
C18 C19 S2 111.3(3) . . ?
C18 C19 H19 124.3 . . ?
S2 C19 H19 124.3 . . ?
C28 C29 S3 111.6(4) . . ?
C28 C29 H29 124.2 . . ?
S3 C29 H29 124.2 . . ?
C12 C13 C14 120.3(5) . . ?
C12 C13 H13 119.9 . . ?
C14 C13 H13 119.9 . . ?
C15 C14 C13 121.9(5) . . ?
C15 C14 H14 119.0 . . ?
C13 C14 H14 119.0 . . ?

loop_
_geom_bond_atom_site_label_1
_geom_bond_atom_site_label_2
_geom_bond_distance
_geom_bond_site_symmetry_2
_geom_bond_publ_flag
S1 C9 1.673(5) . ?
S1 C10 1.680(4) . ?
S2 C20 1.699(4) . ?
S2 C19 1.702(4) . ?
S3 C30 1.681(4) . ?
S3 C29 1.692(5) . ?
N9 C27 1.379(4) . ?
N9 C26 1.387(4) . ?
N9 C39 1.481(4) . ?
N3 C7 1.345(4) . ?
N3 C6 1.415(5) . ?
N3 C37 1.448(4) . ?
N6 C17 1.362(4) . ?
N6 C16 1.402(5) . ?
N6 C41 1.458(4) . ?
N8 C27 1.312(4) . ?
N8 C21 1.379(5) . ?
N5 C17 1.314(4) . ?
N5 C11 1.407(5) . ?
N2 C7 1.303(4) . ?
N2 C1 1.424(5) . ?
N7 C30 1.305(5) . ?
N7 C28 1.372(5) . ?
C32 C33 1.396(5) . ?
C32 C31 1.410(4) . ?
C32 C38 1.518(4) . ?
C33 C34 1.412(4) . ?
C33 C39 1.520(4) . ?
C31 C36 1.381(4) . ?
C31 C37 1.511(5) . ?
C35 C36 1.397(5) . ?
C35 C34 1.398(4) . ?
C35 C41 1.510(4) . ?
C34 C40 1.514(5) . ?
C36 H36 0.9300 . ?
N4 C20 1.304(5) . ?
N4 C18 1.387(5) . ?
C27 C28 1.461(5) . ?
C26 C25 1.389(5) . ?
C26 C21 1.403(5) . ?
N1 C9 1.289(5) . ?
N1 C8 1.393(5) . ?
C28 C29 1.339(5) . ?
C39 H39A 0.9700 . ?
C39 H39B 0.9700 . ?
C17 C18 1.459(5) . ?
C21 C22 1.399(5) . ?
C6 C5 1.367(5) . ?
C6 C1 1.373(5) . ?
C8 C10 1.366(5) . ?
C8 C7 1.457(5) . ?
C18 C19 1.331(5) . ?
C37 H37A 0.9700 . ?
C37 H37B 0.9700 . ?
C16 C15 1.371(5) . ?
C16 C11 1.387(5) . ?
C1 C2 1.392(5) . ?
C41 H41A 0.9700 . ?
C41 H41B 0.9700 . ?
C38 H38A 0.9600 . ?
C38 H38B 0.9600 . ?
C38 H38C 0.9600 . ?
C11 C12 1.394(5) . ?
C3 C2 1.389(5) . ?
C3 C4 1.419(5) . ?
C3 H3 0.9300 . ?
C40 H40A 0.9600 . ?
C40 H40B 0.9600 . ?
C40 H40C 0.9600 . ?
C5 C4 1.372(5) . ?
C5 H5 0.9300 . ?
C25 C24 1.384(5) . ?
C25 H25 0.9300 . ?
C2 H2 0.9300 . ?
C4 H4 0.9300 . ?
C22 C23 1.355(6) . ?
C22 H22 0.9300 . ?
C10 H10 0.9300 . ?
C24 C23 1.397(6) . ?
C24 H24 0.9300 . ?
C9 H9 0.9300 . ?
C20 H20 0.9300 . ?
C12 C13 1.379(6) . ?
C12 H12 0.9300 . ?
C30 H30 0.9300 . ?
C15 C14 1.385(6) . ?
C15 H15 0.9300 . ?
C23 H23 0.9300 . ?
C19 H19 0.9300 . ?
C29 H29 0.9300 . ?
C13 C14 1.392(7) . ?
C13 H13 0.9300 . ?
C14 H14 0.9300 . ?
